data_7210794
loop_
_publ_author_name
'Chen, Huan-Huan'
'Yang, Jin'
'Liu, Ying-Ying'
'Ma, Jian-Fang'

_publ_section_title
;
 A series of tetranuclear-cluster-containing complexes based on
 pendent-arm macrocyclic ligand and different carboxylates: syntheses,
 structures, photoluminescence, and magnetic properties
;
_journal_issue 25
_journal_name_full CrystEngComm
_journal_page_first 5168
_journal_paper_doi 10.1039/c3ce40239h
_journal_volume 15
_journal_year 2013
_chemical_formula_moiety 'C19 H25 Co2 N2 O8, 0.5(H2 O), 0.2(O)'
_chemical_formula_sum 'C19 H26 Co2 N2 O8.7'
_chemical_formula_weight 539.48
_chemical_name_systematic
;
?
;
_space_group_IT_number 15
_symmetry_cell_setting monoclinic
_symmetry_space_group_name_Hall '-C 2yc'
_symmetry_space_group_name_H-M 'C 1 2/c 1'
_atom_sites_solution_hydrogens geom
_atom_sites_solution_primary direct
_atom_sites_solution_secondary difmap
_audit_creation_method SHELXL-97
_cell_angle_alpha 90.00
_cell_angle_beta 114.428(4)
_cell_angle_gamma 90.00
_cell_formula_units_Z 8
_cell_length_a 23.5790(11)
_cell_length_b 9.9671(2)
_cell_length_c 20.2015(18)
_cell_measurement_reflns_used 5346
_cell_measurement_temperature 293(2)
_cell_measurement_theta_max 35.1
_cell_measurement_theta_min 4.2
_cell_volume 4322.6(5)
_computing_cell_refinement CrysAlis
_computing_data_collection 'CrysAlis (Oxford Diffraction, 2006)'
_computing_data_reduction CrysAlis
_computing_structure_refinement 'SHELXL-97 (Sheldrick, 1997)'
_computing_structure_solution 'SHELXS-97 (Sheldrick, 1997)'
_diffrn_ambient_temperature 293(2)
_diffrn_detector_area_resol_mean 10.0
_diffrn_measured_fraction_theta_full 0.981
_diffrn_measured_fraction_theta_max 0.555
_diffrn_measurement_device_type 'Oxford Diffraction Gemini R Ultra'
_diffrn_measurement_method '\w scan'
_diffrn_radiation_monochromator graphite
_diffrn_radiation_source 'fine-focus sealed tube'
_diffrn_radiation_type MoK\a
_diffrn_radiation_wavelength 0.71073
_diffrn_reflns_av_R_equivalents 0.0413
_diffrn_reflns_av_sigmaI/netI 0.0752
_diffrn_reflns_limit_h_max 31
_diffrn_reflns_limit_h_min -29
_diffrn_reflns_limit_k_max 12
_diffrn_reflns_limit_k_min -12
_diffrn_reflns_limit_l_max 31
_diffrn_reflns_limit_l_min -30
_diffrn_reflns_number 13432
_diffrn_reflns_theta_full 25.00
_diffrn_reflns_theta_max 35.14
_diffrn_reflns_theta_min 4.24
_exptl_absorpt_coefficient_mu 1.587
_exptl_absorpt_correction_T_max 0.692
_exptl_absorpt_correction_T_min 0.636
_exptl_absorpt_correction_type multi-scan
_exptl_absorpt_process_details
;
CrysAlis (Oxford Diffraction, 2006)
;
_exptl_crystal_colour purple
_exptl_crystal_density_diffrn 1.658
_exptl_crystal_density_method 'not measured'
_exptl_crystal_description block
_exptl_crystal_F_000 2221
_exptl_crystal_size_max 0.345
_exptl_crystal_size_mid 0.243
_exptl_crystal_size_min 0.232
_refine_diff_density_max 1.462
_refine_diff_density_min -1.091
_refine_diff_density_rms 0.121
_refine_ls_extinction_method none
_refine_ls_goodness_of_fit_ref 0.934
_refine_ls_hydrogen_treatment mixed
_refine_ls_matrix_type full
_refine_ls_number_parameters 297
_refine_ls_number_reflns 5346
_refine_ls_number_restraints 10
_refine_ls_restrained_S_all 1.532
_refine_ls_R_factor_all 0.0889
_refine_ls_R_factor_gt 0.0547
_refine_ls_shift/su_max 0.001
_refine_ls_shift/su_mean 0.000
_refine_ls_structure_factor_coef Fsqd
_refine_ls_weighting_details 'calc w=1/[\s^2^(Fo^2^)+(0.0995P)^2^+0.0000P] where P=(Fo^2^+2Fc^2^)/3'
_refine_ls_weighting_scheme calc
_refine_ls_wR_factor_gt 0.1458
_refine_ls_wR_factor_ref 0.1568
_reflns_number_gt 3383
_reflns_number_total 5346
_reflns_threshold_expression >2sigma(I)
_cod_data_source_file c3ce40239h.txt
_cod_data_source_block Compound-8
_cod_original_cell_volume 4322.6(4)
_cod_original_sg_symbol_Hall '-C 2yc '
_cod_original_sg_symbol_H-M 'C 2/c '
_cod_original_formula_sum 'C19 H26 Co2 N2 O8.70'
_cod_database_code 7210794

loop_
_symmetry_equiv_pos_as_xyz
'x, y, z'
'-x, y, -z+1/2'
'x+1/2, y+1/2, z'
'-x+1/2, y+1/2, -z+1/2'
'-x, -y, -z'
'x, -y, z-1/2'
'-x+1/2, -y+1/2, -z'
'x+1/2, -y+1/2, z-1/2'

loop_
_atom_site_label
_atom_site_type_symbol
_atom_site_fract_x
_atom_site_fract_y
_atom_site_fract_z
_atom_site_U_iso_or_equiv
_atom_site_adp_type
_atom_site_occupancy
_atom_site_symmetry_multiplicity
_atom_site_calc_flag
_atom_site_refinement_flags
Co2 Co 0.89978(5) 0.19945(10) 0.39217(5) 0.0271(3) Uani 1 1 d D
Co1 Co 0.94846(4) -0.11622(9) 0.44481(4) 0.0229(3) Uani 1 1 d D
C1 C 1.1950(5) -0.0191(12) 0.3863(5) 0.069(3) Uani 1 1 d .
H1A H 1.1871 -0.0933 0.3533 0.103 Uiso 1 1 calc R
H1B H 1.2284 -0.0416 0.4319 0.103 Uiso 1 1 calc R
H1C H 1.2063 0.0584 0.3662 0.103 Uiso 1 1 calc R
C2 C 1.1394(4) 0.0096(9) 0.3974(4) 0.0399(19) Uani 1 1 d .
C3 C 1.0751(4) -0.0619(8) 0.3614(4) 0.0386(19) Uani 1 1 d .
H3 H 1.0723 -0.1283 0.3278 0.046 Uiso 1 1 calc R
C4 C 1.0235(3) -0.0413(7) 0.3720(3) 0.0275(16) Uani 1 1 d D
C5 C 1.0421(3) 0.0537(7) 0.4252(3) 0.0257(15) Uani 1 1 d .
C6 C 1.1026(3) 0.1373(7) 0.4568(3) 0.0284(16) Uani 1 1 d .
C7 C 1.1517(3) 0.1130(6) 0.4433(3) 0.0385(19) Uani 1 1 d .
H7 H 1.1891 0.1603 0.4627 0.046 Uiso 1 1 calc R
C9 C 0.8582(3) -0.2577(6) 0.2984(3) 0.0340(17) Uani 1 1 d R
H9A H 0.8316 -0.1807 0.2938 0.041 Uiso 1 1 calc R
H9B H 0.8568 -0.2758 0.2506 0.041 Uiso 1 1 calc R
C10 C 0.8321(4) -0.3717(7) 0.3200(4) 0.0325(17) Uani 1 1 d .
H10A H 0.7871 -0.3635 0.3011 0.039 Uiso 1 1 calc R
H10B H 0.8421 -0.4541 0.3016 0.039 Uiso 1 1 calc R
C11 C 0.8589(4) -0.3724(7) 0.3975(4) 0.0317(17) Uani 1 1 d .
H11A H 0.9003 -0.4114 0.4152 0.038 Uiso 1 1 calc R
H11B H 0.8338 -0.4283 0.4142 0.038 Uiso 1 1 calc R
C12 C 0.8877(4) -0.2624(7) 0.5028(3) 0.0296(16) Uani 1 1 d .
H12A H 0.9271 -0.3095 0.5179 0.036 Uiso 1 1 calc R
H12B H 0.8593 -0.3190 0.5138 0.036 Uiso 1 1 calc R
C13 C 0.7919(4) -0.1679(8) 0.3832(4) 0.0327(17) Uani 1 1 d .
H13A H 0.7719 -0.2041 0.3343 0.039 Uiso 1 1 calc R
H13B H 0.7658 -0.1875 0.4086 0.039 Uiso 1 1 calc R
C14 C 0.8002(3) -0.0193(8) 0.3802(3) 0.0297(16) Uani 1 1 d .
C15 C 0.9898(4) -0.3215(7) 0.3833(3) 0.0317(17) Uani 1 1 d D
H15A H 1.0051 -0.3264 0.3456 0.038 Uiso 1 1 calc R
H15B H 0.9708 -0.4077 0.3835 0.038 Uiso 1 1 calc R
C16 C 1.0529(4) -0.3106(7) 0.4627(4) 0.0307(17) Uani 1 1 d D
C17 C 0.9934(4) 0.3200(11) 0.2776(4) 0.054(3) Uani 1 1 d D
H17A H 1.0112 0.3983 0.3075 0.065 Uiso 1 1 calc R
H17B H 1.0102 0.2403 0.3068 0.065 Uiso 1 1 calc R
C18 C 0.9164(4) 0.3222(11) 0.2466(4) 0.057(3) Uani 1 1 d D
H18A H 0.9004 0.4121 0.2316 0.068 Uiso 1 1 calc R
H18B H 0.8977 0.2622 0.2053 0.068 Uiso 1 1 calc R
C19 C 0.9045(4) 0.2830(8) 0.2996(4) 0.0341(18) Uani 1 1 d .
N1 N 0.9343(3) -0.2142(6) 0.3560(3) 0.0273(13) Uani 1 1 d D
N2 N 0.8633(3) -0.2389(6) 0.4277(3) 0.0265(13) Uani 1 1 d .
O1 O 0.9980(2) 0.0642(5) 0.4443(2) 0.0258(11) Uani 1 1 d .
O2 O 0.8622(2) 0.0183(5) 0.3973(2) 0.0293(11) Uani 1 1 d .
O3 O 0.7494(3) 0.0567(6) 0.3597(3) 0.0437(14) Uani 1 1 d .
O4 O 1.0401(2) -0.2391(5) 0.4999(2) 0.0323(12) Uani 1 1 d .
O5 O 1.1110(3) -0.3687(6) 0.4903(3) 0.0470(15) Uani 1 1 d .
O6 O 0.9398(3) 0.3412(6) 0.3600(3) 0.0404(14) Uani 1 1 d .
O7 O 0.8622(3) 0.1883(6) 0.2849(3) 0.0446(15) Uani 1 1 d .
C8 C 0.9515(4) -0.1002(7) 0.3215(3) 0.0327(17) Uani 1 1 d D
H8A H 0.9216 -0.0284 0.3132 0.039 Uiso 1 1 calc R
H8B H 0.9493 -0.1284 0.2745 0.039 Uiso 1 1 calc R
O1W O 0.8067(3) 0.3009(5) 0.3660(3) 0.0369(13) Uani 1 1 d D
H1WB H 0.8205(16) 0.347(6) 0.405(2) 0.055 Uiso 1 1 d D
H1WA H 0.780(3) 0.241(7) 0.362(4) 0.055 Uiso 1 1 d D
O2W O 1.1400(9) -0.430(3) 0.3855(11) 0.132(10) Uani 0.50 1 d PD
H2WA H 1.148(11) -0.351(9) 0.376(12) 0.198 Uiso 1 1 d D
O3W O 1.0000 -0.347(4) 0.2500 0.106(11) Uiso 0.40 2 d SP

loop_
_atom_site_aniso_label
_atom_site_aniso_U_11
_atom_site_aniso_U_22
_atom_site_aniso_U_33
_atom_site_aniso_U_23
_atom_site_aniso_U_13
_atom_site_aniso_U_12
Co2 0.0407(6) 0.0268(5) 0.0250(4) 0.0028(4) 0.0248(4) 0.0011(4)
Co1 0.0342(6) 0.0225(5) 0.0224(4) -0.0005(3) 0.0221(4) -0.0004(4)
C1 0.088(7) 0.081(7) 0.080(6) -0.027(6) 0.077(6) -0.020(6)
C2 0.048(5) 0.051(5) 0.040(4) -0.006(4) 0.038(4) -0.003(4)
C3 0.058(5) 0.041(4) 0.034(3) -0.007(3) 0.036(4) -0.002(4)
C4 0.037(4) 0.031(4) 0.027(3) 0.004(3) 0.025(3) 0.000(3)
C5 0.036(4) 0.030(4) 0.023(3) 0.003(3) 0.025(3) 0.003(3)
C6 0.043(4) 0.028(4) 0.026(3) 0.002(3) 0.026(3) -0.001(3)
C7 0.045(5) 0.050(5) 0.036(4) -0.005(3) 0.033(4) -0.009(4)
C9 0.043(5) 0.038(4) 0.029(3) -0.006(3) 0.023(4) -0.004(4)
C10 0.044(5) 0.031(4) 0.033(3) -0.012(3) 0.026(3) -0.009(4)
C11 0.048(5) 0.022(4) 0.039(4) -0.006(3) 0.032(4) -0.004(3)
C12 0.044(5) 0.029(4) 0.029(3) 0.002(3) 0.029(3) -0.004(3)
C13 0.045(5) 0.030(4) 0.036(4) -0.003(3) 0.030(4) -0.001(4)
C14 0.040(4) 0.033(4) 0.025(3) 0.000(3) 0.021(3) 0.002(4)
C15 0.050(5) 0.026(4) 0.033(3) -0.002(3) 0.031(4) 0.001(3)
C16 0.050(5) 0.022(4) 0.033(3) -0.001(3) 0.031(4) 0.002(3)
C17 0.072(6) 0.074(7) 0.038(4) 0.000(4) 0.045(5) -0.004(5)
C18 0.068(6) 0.086(7) 0.036(4) 0.014(4) 0.042(4) 0.008(6)
C19 0.040(5) 0.042(5) 0.033(4) 0.013(3) 0.028(4) 0.013(4)
N1 0.043(4) 0.026(3) 0.025(3) -0.002(2) 0.026(3) -0.002(3)
N2 0.042(4) 0.024(3) 0.026(3) -0.002(2) 0.026(3) -0.004(3)
O1 0.041(3) 0.027(2) 0.025(2) -0.0008(18) 0.029(2) -0.002(2)
O2 0.038(3) 0.026(3) 0.038(2) 0.004(2) 0.030(2) 0.001(2)
O3 0.047(3) 0.039(3) 0.065(3) 0.010(3) 0.043(3) 0.007(3)
O4 0.051(3) 0.036(3) 0.024(2) 0.001(2) 0.029(2) 0.010(3)
O5 0.062(4) 0.054(4) 0.040(3) 0.000(3) 0.036(3) 0.020(3)
O6 0.065(4) 0.041(3) 0.035(3) 0.000(2) 0.040(3) -0.007(3)
O7 0.074(4) 0.043(3) 0.034(3) 0.001(2) 0.040(3) -0.004(3)
C8 0.050(5) 0.032(4) 0.025(3) 0.001(3) 0.025(3) 0.005(4)
O1W 0.052(4) 0.035(3) 0.037(3) -0.001(2) 0.031(3) 0.003(3)
O2W 0.100(12) 0.22(2) 0.134(14) -0.136(17) 0.104(12) -0.083(15)

loop_
_atom_type_symbol
_atom_type_description
_atom_type_scat_dispersion_real
_atom_type_scat_dispersion_imag
_atom_type_scat_source
C C 0.0033 0.0016 'International Tables Vol C Tables 4.2.6.8 and 6.1.1.4'
H H 0.0000 0.0000 'International Tables Vol C Tables 4.2.6.8 and 6.1.1.4'
N N 0.0061 0.0033 'International Tables Vol C Tables 4.2.6.8 and 6.1.1.4'
O O 0.0106 0.0060 'International Tables Vol C Tables 4.2.6.8 and 6.1.1.4'
Co Co 0.3494 0.9721 'International Tables Vol C Tables 4.2.6.8 and 6.1.1.4'

loop_
_geom_angle_atom_site_label_1
_geom_angle_atom_site_label_2
_geom_angle_atom_site_label_3
_geom_angle
_geom_angle_site_symmetry_1
_geom_angle_site_symmetry_3
O6 Co2 O7 74.6(2) . .
O6 Co2 O2 160.05(19) . .
O7 Co2 O2 89.9(2) . .
O6 Co2 O4 89.9(2) . 5_756
O7 Co2 O4 163.4(2) . 5_756
O2 Co2 O4 103.70(19) . 5_756
O6 Co2 C19 37.1(3) . .
O7 Co2 C19 37.6(3) . .
O2 Co2 C19 125.8(3) . .
O4 Co2 C19 126.4(3) 5_756 .
O6 Co2 O1W 98.8(2) . .
O7 Co2 O1W 79.5(2) . .
O2 Co2 O1W 90.4(2) . .
O4 Co2 O1W 109.39(18) 5_756 .
C19 Co2 O1W 91.1(2) . .
N1 Co1 O1 153.1(2) . 5_756
N1 Co1 O1 107.60(19) . .
O1 Co1 O1 73.37(17) 5_756 .
N1 Co1 N2 77.5(2) . .
O1 Co1 N2 113.36(17) 5_756 .
O1 Co1 N2 155.0(2) . .
N1 Co1 O2 97.1(2) . .
O1 Co1 O2 109.62(17) 5_756 .
O1 Co1 O2 84.17(17) . .
N2 Co1 O2 70.86(19) . .
N1 Co1 O4 87.0(2) . .
O1 Co1 O4 66.20(16) 5_756 .
O1 Co1 O4 92.49(18) . .
N2 Co1 O4 112.4(2) . .
O2 Co1 O4 175.34(18) . .
C2 C1 H1A 109.5 . .
C2 C1 H1B 109.5 . .
H1A C1 H1B 109.5 . .
C2 C1 H1C 109.5 . .
H1A C1 H1C 109.5 . .
H1B C1 H1C 109.5 . .
C7 C2 C1 108.0(7) . .
C7 C2 C3 124.6(6) . .
C1 C2 C3 127.3(7) . .
C4 C3 C2 129.1(7) . .
C4 C3 H3 115.5 . .
C2 C3 H3 115.5 . .
C3 C4 C5 102.4(6) . .
C3 C4 C8 127.3(6) . .
C5 C4 C8 129.5(6) . .
O1 C5 C4 105.2(6) . .
O1 C5 C6 124.7(6) . .
C4 C5 C6 130.0(5) . .
C7 C6 C12 109.0(6) . 5_756
C7 C6 C5 123.8(6) . .
C12 C6 C5 126.7(6) 5_756 .
C6 C7 C2 109.1(6) . .
C6 C7 H7 125.4 . .
C2 C7 H7 125.4 . .
C10 C9 N1 116.4(5) . .
C10 C9 H9A 108.2 . .
N1 C9 H9A 108.2 . .
C10 C9 H9B 108.2 . .
N1 C9 H9B 108.2 . .
H9A C9 H9B 107.3 . .
C11 C10 C9 106.6(6) . .
C11 C10 H10A 110.4 . .
C9 C10 H10A 110.4 . .
C11 C10 H10B 110.4 . .
C9 C10 H10B 110.4 . .
H10A C10 H10B 108.6 . .
C10 C11 N2 112.3(6) . .
C10 C11 H11A 109.1 . .
N2 C11 H11A 109.1 . .
C10 C11 H11B 109.1 . .
N2 C11 H11B 109.1 . .
H11A C11 H11B 107.9 . .
N2 C12 C6 111.3(6) . 5_756
N2 C12 H12A 109.4 . .
C6 C12 H12A 109.4 5_756 .
N2 C12 H12B 109.4 . .
C6 C12 H12B 109.4 5_756 .
H12A C12 H12B 108.0 . .
C14 C13 N2 108.4(6) . .
C14 C13 H13A 110.0 . .
N2 C13 H13A 110.0 . .
C14 C13 H13B 110.0 . .
N2 C13 H13B 110.0 . .
H13A C13 H13B 108.4 . .
O3 C14 O2 129.5(6) . .
O3 C14 C13 117.3(6) . .
O2 C14 C13 113.2(6) . .
N1 C15 C16 124.0(5) . .
N1 C15 H15A 106.3 . .
C16 C15 H15A 106.3 . .
N1 C15 H15B 106.3 . .
C16 C15 H15B 106.3 . .
H15A C15 H15B 106.4 . .
O4 C16 O5 118.5(7) . .
O4 C16 C15 107.0(6) . .
O5 C16 C15 134.4(5) . .
C17 C17 C18 107.1(10) 2_755 .
C17 C17 H17A 110.3 2_755 .
C18 C17 H17A 110.3 . .
C17 C17 H17B 110.3 2_755 .
C18 C17 H17B 110.3 . .
H17A C17 H17B 108.6 . .
C19 C18 C17 105.3(7) . .
C19 C18 H18A 110.7 . .
C17 C18 H18A 110.7 . .
C19 C18 H18B 110.7 . .
C17 C18 H18B 110.7 . .
H18A C18 H18B 108.8 . .
C18 C19 O6 112.1(8) . .
C18 C19 O7 116.1(8) . .
O6 C19 O7 131.7(6) . .
C18 C19 Co2 169.9(7) . .
O6 C19 Co2 65.6(3) . .
O7 C19 Co2 66.4(3) . .
C8 N1 C15 109.4(5) . .
C8 N1 C9 106.5(5) . .
C15 N1 C9 122.2(5) . .
C8 N1 Co1 94.2(4) . .
C15 N1 Co1 102.4(4) . .
C9 N1 Co1 118.5(3) . .
C12 N2 C11 103.2(6) . .
C12 N2 C13 121.1(5) . .
C11 N2 C13 106.1(5) . .
C12 N2 Co1 89.0(4) . .
C11 N2 Co1 117.8(4) . .
C13 N2 Co1 118.7(4) . .
C5 O1 Co1 97.9(4) . 5_756
C5 O1 Co1 117.0(4) . .
Co1 O1 Co1 106.63(17) 5_756 .
C14 O2 Co2 130.9(4) . .
C14 O2 Co1 126.9(4) . .
Co2 O2 Co1 102.2(2) . .
C16 O4 Co2 123.0(5) . 5_756
C16 O4 Co1 116.8(5) . .
Co2 O4 Co1 119.6(2) 5_756 .
C19 O6 Co2 77.2(4) . .
C19 O7 Co2 76.0(4) . .
N1 C8 C4 112.8(5) . .
N1 C8 H8A 109.0 . .
C4 C8 H8A 109.0 . .
N1 C8 H8B 109.0 . .
C4 C8 H8B 109.0 . .
H8A C8 H8B 107.8 . .
Co2 O1W H1WB 94(2) . .
Co2 O1W H1WA 109(7) . .
H1WB O1W H1WA 117(3) . .

loop_
_geom_bond_atom_site_label_1
_geom_bond_atom_site_label_2
_geom_bond_distance
_geom_bond_site_symmetry_2
Co2 O6 1.954(5) .
Co2 O7 1.976(5) .
Co2 O2 2.033(5) .
Co2 O4 2.090(5) 5_756
Co2 C19 2.093(6) .
Co2 O1W 2.271(6) .
Co1 N1 1.946(5) .
Co1 O1 2.131(4) 5_756
Co1 O1 2.147(5) .
Co1 N2 2.253(6) .
Co1 O2 2.290(5) .
Co1 O4 2.327(5) .
C1 C2 1.447(11) .
C1 H1A 0.9600 .
C1 H1B 0.9600 .
C1 H1C 0.9600 .
C2 C7 1.336(9) .
C2 C3 1.556(11) .
C3 C4 1.336(9) .
C3 H3 0.9300 .
C4 C5 1.362(9) .
C4 C8 1.684(10) .
C5 O1 1.256(7) .
C5 C6 1.544(10) .
C6 C7 1.316(8) .
C6 C12 1.456(10) 5_756
C7 H7 0.9300 .
C9 C10 1.442(9) .
C9 N1 1.743(8) .
C9 H9A 0.9700 .
C9 H9B 0.9700 .
C10 C11 1.426(10) .
C10 H10A 0.9700 .
C10 H10B 0.9700 .
C11 N2 1.450(9) .
C11 H11A 0.9700 .
C11 H11B 0.9700 .
C12 N2 1.402(8) .
C12 C6 1.456(10) 5_756
C12 H12A 0.9700 .
C12 H12B 0.9700 .
C13 C14 1.499(10) .
C13 N2 1.700(10) .
C13 H13A 0.9700 .
C13 H13B 0.9700 .
C14 O3 1.331(9) .
C14 O2 1.407(9) .
C15 N1 1.600(10) .
C15 C16 1.681(10) .
C15 H15A 0.9700 .
C15 H15B 0.9700 .
C16 O4 1.162(7) .
C16 O5 1.376(9) .
C17 C17 1.275(12) 2_755
C17 C18 1.659(12) .
C17 H17A 0.9700 .
C17 H17B 0.9700 .
C18 C19 1.274(9) .
C18 H18A 0.9700 .
C18 H18B 0.9700 .
C19 O6 1.295(10) .
C19 O7 1.316(10) .
N1 C8 1.476(8) .
O1 Co1 2.131(4) 5_756
O4 Co2 2.090(5) 5_756
C8 H8A 0.9700 .
C8 H8B 0.9700 .
O1W H1WB 0.845(16) .
O1W H1WA 0.848(16) .
O2W H2WA 0.844(17) .

loop_
_geom_hbond_atom_site_label_D
_geom_hbond_atom_site_label_H
_geom_hbond_atom_site_label_A
_geom_hbond_distance_DH
_geom_hbond_distance_HA
_geom_hbond_distance_DA
_geom_hbond_angle_DHA
_geom_hbond_site_symmetry_A
O1W H1WB O5 0.845(16) 2.08(3) 2.826(8) 147(4) 5_756
O1W H1WA O3 0.848(16) 1.97(4) 2.762(8) 156(9) .

loop_
_geom_torsion_atom_site_label_1
_geom_torsion_atom_site_label_2
_geom_torsion_atom_site_label_3
_geom_torsion_atom_site_label_4
_geom_torsion
_geom_torsion_site_symmetry_1
_geom_torsion_site_symmetry_4
C7 C2 C3 C4 -4.4(13) . .
C1 C2 C3 C4 177.6(9) . .
C2 C3 C4 C5 -3.0(10) . .
C2 C3 C4 C8 167.9(7) . .
C3 C4 C5 O1 -171.4(6) . .
C8 C4 C5 O1 18.0(9) . .
C3 C4 C5 C6 10.0(10) . .
C8 C4 C5 C6 -160.5(6) . .
O1 C5 C6 C7 170.5(6) . .
C4 C5 C6 C7 -11.2(11) . .
O1 C5 C6 C12 -17.8(10) . 5_756
C4 C5 C6 C12 160.4(7) . 5_756
C12 C6 C7 C2 -171.0(6) 5_756 .
C5 C6 C7 C2 1.9(9) . .
C1 C2 C7 C6 -177.3(7) . .
C3 C2 C7 C6 4.4(10) . .
N1 C9 C10 C11 32.3(7) . .
C9 C10 C11 N2 41.1(8) . .
N2 C13 C14 O3 -167.7(5) . .
N2 C13 C14 O2 14.7(6) . .
N1 C15 C16 O4 20.0(8) . .
N1 C15 C16 O5 -162.5(7) . .
C17 C17 C18 C19 161.5(7) 2_755 .
C17 C18 C19 O6 45.6(10) . .
C17 C18 C19 O7 -131.1(8) . .
C17 C18 C19 Co2 -29(5) . .
O6 Co2 C19 C18 79(5) . .
O7 Co2 C19 C18 -107(5) . .
O2 Co2 C19 C18 -86(5) . .
O4 Co2 C19 C18 67(5) 5_756 .
O1W Co2 C19 C18 -178(5) . .
O7 Co2 C19 O6 174.4(7) . .
O2 Co2 C19 O6 -165.4(4) . .
O4 Co2 C19 O6 -12.0(5) 5_756 .
O1W Co2 C19 O6 103.3(4) . .
O6 Co2 C19 O7 -174.4(7) . .
O2 Co2 C19 O7 20.2(5) . .
O4 Co2 C19 O7 173.6(4) 5_756 .
O1W Co2 C19 O7 -71.2(4) . .
C16 C15 N1 C8 83.2(7) . .
C16 C15 N1 C9 -151.5(5) . .
C16 C15 N1 Co1 -15.9(6) . .
C10 C9 N1 C8 177.6(5) . .
C10 C9 N1 C15 51.0(6) . .
C10 C9 N1 Co1 -78.0(6) . .
O1 Co1 N1 C8 -100.9(5) 5_756 .
O1 Co1 N1 C8 -13.0(5) . .
N2 Co1 N1 C8 141.6(4) . .
O2 Co1 N1 C8 73.1(4) . .
O4 Co1 N1 C8 -104.7(4) . .
O1 Co1 N1 C15 10.1(6) 5_756 .
O1 Co1 N1 C15 97.9(4) . .
N2 Co1 N1 C15 -107.5(4) . .
O2 Co1 N1 C15 -176.0(3) . .
O4 Co1 N1 C15 6.2(4) . .
O1 Co1 N1 C9 147.8(4) 5_756 .
O1 Co1 N1 C9 -124.4(4) . .
N2 Co1 N1 C9 30.2(4) . .
O2 Co1 N1 C9 -38.3(4) . .
O4 Co1 N1 C9 143.9(4) . .
C6 C12 N2 C11 178.2(6) 5_756 .
C6 C12 N2 C13 -63.5(8) 5_756 .
C6 C12 N2 Co1 59.9(6) 5_756 .
C10 C11 N2 C12 177.4(6) . .
C10 C11 N2 C13 49.2(7) . .
C10 C11 N2 Co1 -86.6(7) . .
C14 C13 N2 C12 93.1(7) . .
C14 C13 N2 C11 -150.1(5) . .
C14 C13 N2 Co1 -14.8(6) . .
N1 Co1 N2 C12 139.9(4) . .
O1 Co1 N2 C12 -14.2(4) 5_756 .
O1 Co1 N2 C12 -115.1(5) . .
O2 Co1 N2 C12 -117.9(4) . .
O4 Co1 N2 C12 58.5(4) . .
N1 Co1 N2 C11 35.5(5) . .
O1 Co1 N2 C11 -118.6(5) 5_756 .
O1 Co1 N2 C11 140.5(5) . .
O2 Co1 N2 C11 137.7(5) . .
O4 Co1 N2 C11 -45.9(5) . .
N1 Co1 N2 C13 -94.7(4) . .
O1 Co1 N2 C13 111.2(4) 5_756 .
O1 Co1 N2 C13 10.3(6) . .
O2 Co1 N2 C13 7.4(3) . .
O4 Co1 N2 C13 -176.1(3) . .
C4 C5 O1 Co1 149.1(4) . 5_756
C6 C5 O1 Co1 -32.2(7) . 5_756
C4 C5 O1 Co1 35.9(6) . .
C6 C5 O1 Co1 -145.5(5) . .
N1 Co1 O1 C5 -43.6(5) . .
O1 Co1 O1 C5 108.3(5) 5_756 .
N2 Co1 O1 C5 -142.0(5) . .
O2 Co1 O1 C5 -139.2(4) . .
O4 Co1 O1 C5 44.0(4) . .
N1 Co1 O1 Co1 -151.9(2) . 5_756
O1 Co1 O1 Co1 0.0 5_756 5_756
N2 Co1 O1 Co1 109.8(4) . 5_756
O2 Co1 O1 Co1 112.5(2) . 5_756
O4 Co1 O1 Co1 -64.24(19) . 5_756
O3 C14 O2 Co2 -4.4(9) . .
C13 C14 O2 Co2 172.9(4) . .
O3 C14 O2 Co1 172.3(5) . .
C13 C14 O2 Co1 -10.5(7) . .
O6 Co2 O2 C14 -110.7(7) . .
O7 Co2 O2 C14 -72.1(5) . .
O4 Co2 O2 C14 117.5(5) 5_756 .
C19 Co2 O2 C14 -84.2(5) . .
O1W Co2 O2 C14 7.4(5) . .
O6 Co2 O2 Co1 72.1(7) . .
O7 Co2 O2 Co1 110.7(2) . .
O4 Co2 O2 Co1 -59.7(2) 5_756 .
C19 Co2 O2 Co1 98.5(3) . .
O1W Co2 O2 Co1 -169.82(18) . .
N1 Co1 O2 C14 75.5(5) . .
O1 Co1 O2 C14 -107.4(4) 5_756 .
O1 Co1 O2 C14 -177.4(4) . .
N2 Co1 O2 C14 1.4(4) . .
O4 Co1 O2 C14 -133.1(18) . .
N1 Co1 O2 Co2 -107.1(2) . .
O1 Co1 O2 Co2 70.0(2) 5_756 .
O1 Co1 O2 Co2 -0.02(17) . .
N2 Co1 O2 Co2 178.8(2) . .
O4 Co1 O2 Co2 44.3(19) . .
O5 C16 O4 Co2 -2.0(9) . 5_756
C15 C16 O4 Co2 176.0(4) . 5_756
O5 C16 O4 Co1 170.0(5) . .
C15 C16 O4 Co1 -12.0(7) . .
N1 Co1 O4 C16 4.3(5) . .
O1 Co1 O4 C16 -173.8(6) 5_756 .
O1 Co1 O4 C16 -103.2(5) . .
N2 Co1 O4 C16 79.5(5) . .
O2 Co1 O4 C16 -147.3(17) . .
N1 Co1 O4 Co2 176.5(3) . 5_756
O1 Co1 O4 Co2 -1.6(2) 5_756 5_756
O1 Co1 O4 Co2 69.0(2) . 5_756
N2 Co1 O4 Co2 -108.2(3) . 5_756
O2 Co1 O4 Co2 25(2) . 5_756
C18 C19 O6 Co2 -169.3(8) . .
O7 C19 O6 Co2 6.8(8) . .
O7 Co2 O6 C19 -3.5(4) . .
O2 Co2 O6 C19 36.8(9) . .
O4 Co2 O6 C19 170.4(4) 5_756 .
O1W Co2 O6 C19 -80.0(4) . .
C18 C19 O7 Co2 169.2(8) . .
O6 C19 O7 Co2 -6.8(8) . .
O6 Co2 O7 C19 3.5(4) . .
O2 Co2 O7 C19 -163.8(4) . .
O4 Co2 O7 C19 -18.3(10) 5_756 .
O1W Co2 O7 C19 105.8(4) . .
C15 N1 C8 C4 -48.2(6) . .
C9 N1 C8 C4 177.8(4) . .
Co1 N1 C8 C4 56.5(5) . .
C3 C4 C8 N1 103.4(8) . .
C5 C4 C8 N1 -88.2(8) . .
